data_7062239
loop_
_publ_author_name
'Oswal, Preeti'
'Arora, Aayushi'
'Purohit, Suraj'
'Bahuguna, Anurag'
'Sharma, Pankaj'
'Roy, Jiben'
'Kumar, Arun'

_publ_section_title
;
 Metal-metalloid bond containing complexes of the bulky organotellurium
 ligand: applications in catalysis of C--O coupling and aldehyde to amide
 transformation reactions
;
_journal_issue 9
_journal_name_full 'New Journal of Chemistry'
_journal_page_first 4346
_journal_page_last 4354
_journal_paper_doi 10.1039/D2NJ04408K
_journal_volume 47
_journal_year 2023
_chemical_formula_moiety 'C33 H33 Cl N Ru Te, F6 P, C2 H3 N'
_chemical_formula_sum 'C35 H36 Cl F6 N2 P Ru Te'
_chemical_formula_weight 893.774
_space_group_crystal_system triclinic
_space_group_IT_number 2
_space_group_name_Hall '-P 1'
_space_group_name_H-M_alt 'P -1'
_symmetry_Int_Tables_number 2
_audit_creation_date 2022-12-17
_audit_creation_method
;
Olex2 1.5
(compiled 2022.04.07 svn.rca3783a0 for OlexSys, GUI svn.r6498)
;
_audit_update_record
;
2023-01-03 deposited with the CCDC.	2023-01-23 downloaded from the CCDC.
;
_cell_angle_alpha 110.209(5)
_cell_angle_beta 92.595(4)
_cell_angle_gamma 101.402(4)
_cell_formula_units_Z 2
_cell_length_a 10.9686(5)
_cell_length_b 11.5281(6)
_cell_length_c 15.8156(9)
_cell_measurement_reflns_used 4128
_cell_measurement_temperature 293(2)
_cell_measurement_theta_max 27.5030
_cell_measurement_theta_min 2.2010
_cell_volume 1825.61(18)
_computing_cell_refinement 'CrysAlisPro 1.171.39.46e (Rigaku OD, 2018)'
_computing_data_collection 'CrysAlisPro 1.171.39.46e (Rigaku OD, 2018)'
_computing_data_reduction 'CrysAlisPro 1.171.39.46e (Rigaku OD, 2018)'
_computing_molecular_graphics 'Olex2 1.5 (Dolomanov et al., 2009)'
_computing_publication_material 'Olex2 1.5 (Dolomanov et al., 2009)'
_computing_structure_refinement 'olex2.refine 1.5 (Bourhis et al., 2015)'
_computing_structure_solution 'olex2.solve 1.5 (Bourhis et al., 2015)'
_diffrn_ambient_temperature 293(2)
_diffrn_detector_area_resol_mean 15.9974
_diffrn_detector_type Eos
_diffrn_measured_fraction_theta_full 0.9809
_diffrn_measured_fraction_theta_max 0.8508
_diffrn_measurement_details
;
List of Runs (angles in degrees, time in seconds):

  # Type    Start    End  Width  t~exp~   \w     \q     \k     \f   Frames
#--------------------------------------------------------------------------
  1  \w    -52.00  66.00   1.00   17.93    --   26.84 -77.00 -90.00  118
  2  \w    -53.00  66.00   1.00   17.93    --   26.84 -77.00  30.00  119
  3  \w    -52.00  66.00   1.00   17.93    --   26.84 -77.00 150.00  118
;
_diffrn_measurement_device 'four-circle diffractometer'
_diffrn_measurement_device_type 'SuperNova, Dual, Cu at home/near, Eos'
_diffrn_measurement_method '\w scans'
_diffrn_radiation_type 'Mo K\a'
_diffrn_radiation_wavelength 0.71073
_diffrn_reflns_av_R_equivalents 0.0160
_diffrn_reflns_av_unetI/netI 0.0447
_diffrn_reflns_Laue_measured_fraction_full 0.9809
_diffrn_reflns_Laue_measured_fraction_max 0.8508
_diffrn_reflns_limit_h_max 14
_diffrn_reflns_limit_h_min -14
_diffrn_reflns_limit_k_max 12
_diffrn_reflns_limit_k_min -14
_diffrn_reflns_limit_l_max 19
_diffrn_reflns_limit_l_min -17
_diffrn_reflns_number 10206
_diffrn_reflns_point_group_measured_fraction_full 0.9809
_diffrn_reflns_point_group_measured_fraction_max 0.8508
_diffrn_reflns_theta_full 25.2417
_diffrn_reflns_theta_max 28.34
_diffrn_reflns_theta_min 1.93
_exptl_absorpt_coefficient_mu 1.387
_exptl_absorpt_correction_T_max 1.00000
_exptl_absorpt_correction_T_min 0.86482
_exptl_absorpt_correction_type multi-scan
_exptl_absorpt_process_details
;
CrysAlisPro 1.171.39.46e (Rigaku Oxford Diffraction, 2018)
Empirical absorption correction using spherical harmonics,
 implemented in SCALE3 ABSPACK scaling algorithm.
;
_exptl_crystal_colour red
_exptl_crystal_colour_primary red
_exptl_crystal_density_diffrn 1.626
_exptl_crystal_description triclinic
_exptl_crystal_F_000 881.756
_refine_diff_density_max 1.6586
_refine_diff_density_min -0.5959
_refine_diff_density_rms 0.1285
_refine_ls_d_res_high 0.7486
_refine_ls_d_res_low 10.5346
_refine_ls_goodness_of_fit_ref 1.0771
_refine_ls_hydrogen_treatment constr
_refine_ls_matrix_type full
_refine_ls_number_constraints 68
_refine_ls_number_parameters 501
_refine_ls_number_reflns 7763
_refine_ls_number_restraints 417
_refine_ls_restrained_S_all 1.0475
_refine_ls_R_factor_all 0.0618
_refine_ls_R_factor_gt 0.0444
_refine_ls_shift/su_max -0.0010
_refine_ls_shift/su_mean 0.0000
_refine_ls_structure_factor_coef Fsqd
_refine_ls_weighting_details 'w=1/[\s^2^(Fo^2^)+(0.0561P)^2^+1.5717P] where P=(Fo^2^+2Fc^2^)/3'
_refine_ls_weighting_scheme calc
_refine_ls_wR_factor_gt 0.1081
_refine_ls_wR_factor_ref 0.1286
_reflns_Friedel_coverage 0.0
_reflns_limit_h_max 14
_reflns_limit_h_min -14
_reflns_limit_k_max 13
_reflns_limit_k_min -14
_reflns_limit_l_max 19
_reflns_limit_l_min 0
_reflns_number_gt 6033
_reflns_number_total 7763
_reflns_threshold_expression I>=2u(I)
_cod_data_source_file d2nj04408k2.cif
_cod_data_source_block Ru_Te_Rt_Mo
_cod_depositor_comments 'Adding full bibliography for 7062238--7062239.cif.'
_cod_database_code 7062239
_olex2_refinement_description
;
1. Fixed Uiso
 At 1.2 times of:
  All C(H) groups, All C(H,H) groups
 At 1.5 times of:
  All C(H,H,H) groups
2. Rigid bond restraints
 P1, F1, F2, F3, F4, F5, F6, F2A, F1A, F5A, F3A, F6A, F4A
 with sigma for 1-2 distances of 0.05 and sigma for 1-3 distances of 0.05
 N2, C34, C35, C34A, C35A
 with sigma for 1-2 distances of 0.05 and sigma for 1-3 distances of 0.05
3. Uiso/Uaniso restraints and constraints
P1 \\sim F1 \\sim F2 \\sim F3 \\sim F4 \\sim F5 \\sim F6 \\sim F2A \\sim F1A
\\sim F5A \\sim F3A \\sim F6A \\sim F4A: within 2A with sigma of 0.01 and sigma
for terminal atoms of 0.02 within 2A
N2 \\sim C34 \\sim C35 \\sim C34A \\sim C35A: within 2A with sigma of 0.01 and
sigma for terminal atoms of 0.02 within 2A
4. Same fragment restrains
{P1, F1, F2, F3, F4, F5, F6, F2A, F1A, F5A, F3A, F6A, F4A} sigma for 1-2: 0.01,
1-3: 0.02
as in
{P1, F1, F2, F3, F4, F5, F6, F2A, F1A, F5A, F3A, F6A, F4A}
{N2, C34, C35, C34A, C35A} sigma for 1-2: 0.02, 1-3: 0.02
as in
{N2, C34, C35, C34A, C35A}
5. Others
 Sof(F2A)=Sof(F1A)=Sof(F5A)=Sof(F3A)=Sof(F6A)=Sof(F4A)=1-FVAR(1)
 Sof(F1)=Sof(F2)=Sof(F3)=Sof(F4)=Sof(F5)=Sof(F6)=FVAR(1)
 Sof(C34A)=Sof(C35A)=Sof(H35d)=Sof(H35e)=Sof(H35f)=1-FVAR(2)
 Sof(C34)=Sof(C35)=Sof(H35a)=Sof(H35b)=Sof(H35c)=FVAR(2)
6.a Ternary CH refined with riding coordinates:
 C31(H31)
6.b Secondary CH2 refined with riding coordinates:
 C7(H7a,H7b), C8(H8a,H8b)
6.c Aromatic/amide H refined with riding coordinates:
 C3(H3), C4(H4), C5(H5), C6(H6), C12(H12), C13(H13), C25(H25), C26(H26),
 C28(H28), C29(H29), C21(H21), C22(H22), C9(H9), C14(H14), C15(H15), C17(H17),
 C19(H19), C20(H20), C2(H2)
6.d Idealised Me refined with fixed occupancy and ADP/Uiso:
 C32(H32a,H32b,H32c), C33(H33a,H33b,H33c)
6.e Idealised Me refined as rotating group:
 C30(H30a,H30b,H30c), C35(H35a,H35b,H35c), C35A(H35d,H35e,H35f)
;
_olex2_submission_special_instructions 'No special instructions were received'
_oxdiff_exptl_absorpt_empirical_details
;
Empirical correction (ABSPACK) includes:
- Absorption correction using spherical harmonics
- Frame scaling
;

loop_
_space_group_symop_id
_space_group_symop_operation_xyz
1 x,y,z
2 -x,-y,-z

loop_
_atom_site_label
_atom_site_type_symbol
_atom_site_fract_x
_atom_site_fract_y
_atom_site_fract_z
_atom_site_U_iso_or_equiv
_atom_site_adp_type
_atom_site_occupancy
_atom_site_refinement_flags_posn
_atom_site_refinement_flags_adp
_atom_site_disorder_group
Te1 Te 0.02045(3) 0.40223(3) 0.35389(2) 0.04458(11) Uani 1.000000 . . .
Ru1 Ru 0.10898(3) 0.59215(3) 0.30085(2) 0.03607(11) Uani 1.000000 . . .
Cl1 Cl 0.03832(12) 0.69007(12) 0.44489(8) 0.0513(3) Uani 1.000000 . . .
P1 P 0.38440(15) 0.62571(15) 0.70807(12) 0.0658(4) Uani 1.000000 D U .
F1 F 0.3159(8) 0.6872(9) 0.6475(6) 0.096(3) Uani 0.548(6) D U 1
F2 F 0.4650(9) 0.5759(8) 0.7588(7) 0.118(3) Uani 0.548(6) D U 1
F3 F 0.4463(10) 0.7648(6) 0.7803(5) 0.098(3) Uani 0.548(6) D U 1
F4 F 0.5001(8) 0.6613(9) 0.6514(7) 0.120(3) Uani 0.548(6) D U 1
F5 F 0.3415(12) 0.4955(7) 0.6331(6) 0.130(3) Uani 0.548(6) D U 1
F6 F 0.2688(7) 0.6187(10) 0.7593(7) 0.128(3) Uani 0.548(6) D U 1
F2A F 0.3675(11) 0.6644(10) 0.6280(6) 0.098(3) Uani 0.452(6) D U 2
F1A F 0.3942(11) 0.5682(9) 0.7889(6) 0.105(3) Uani 0.452(6) D U 2
F5A F 0.3419(13) 0.7394(9) 0.7697(7) 0.124(3) Uani 0.452(6) D U 2
F3A F 0.4366(11) 0.5109(8) 0.6414(7) 0.113(3) Uani 0.452(6) D U 2
F6A F 0.5202(7) 0.7043(10) 0.7340(9) 0.124(3) Uani 0.452(6) D U 2
F4A F 0.2560(7) 0.5193(9) 0.6716(8) 0.109(3) Uani 0.452(6) D U 2
N1 N 0.2825(3) 0.6115(4) 0.3797(2) 0.0383(8) Uani 1.000000 . . .
C1 C 0.0441(5) 0.2287(5) 0.2563(3) 0.0537(13) Uani 1.000000 . . .
C3 C -0.0492(9) 0.0438(7) 0.1278(5) 0.097(2) Uani 1.000000 . . .
H3 H -0.1184(9) -0.0052(7) 0.0855(5) 0.116(3) Uiso 1.000000 R . .
C4 C 0.0592(9) 0.0047(7) 0.1229(5) 0.092(2) Uani 1.000000 . . .
H4 H 0.0645(9) -0.0704(7) 0.0773(5) 0.111(3) Uiso 1.000000 R . .
C5 C 0.1597(9) 0.0745(7) 0.1840(5) 0.091(2) Uani 1.000000 . . .
H5 H 0.2341(9) 0.0469(7) 0.1812(5) 0.109(3) Uiso 1.000000 R . .
C6 C 0.1525(7) 0.1875(6) 0.2510(4) 0.0695(16) Uani 1.000000 . . .
H6 H 0.2224(7) 0.2356(6) 0.2928(4) 0.0834(19) Uiso 1.000000 R . .
C7 C 0.1882(5) 0.4462(5) 0.4429(3) 0.0478(11) Uani 1.000000 . . .
H7a H 0.1803(5) 0.5063(5) 0.5018(3) 0.0573(14) Uiso 1.000000 R . .
H7b H 0.2012(5) 0.3696(5) 0.4510(3) 0.0573(14) Uiso 1.000000 R . .
C8 C 0.2987(4) 0.5016(5) 0.4057(3) 0.0456(11) Uani 1.000000 . . .
H8a H 0.3150(4) 0.4356(5) 0.3526(3) 0.0547(13) Uiso 1.000000 R . .
H8b H 0.3717(4) 0.5293(5) 0.4508(3) 0.0547(13) Uiso 1.000000 R . .
C10 C 0.3985(5) 0.8188(5) 0.3797(4) 0.0515(12) Uani 1.000000 . . .
C11 C 0.4753(5) 0.8208(5) 0.3120(4) 0.0529(12) Uani 1.000000 . . .
C12 C 0.5306(5) 0.7179(6) 0.2649(4) 0.0639(15) Uani 1.000000 . . .
H12 H 0.5136(5) 0.6440(6) 0.2780(4) 0.0767(18) Uiso 1.000000 R . .
C13 C 0.6071(6) 0.7264(7) 0.2019(5) 0.0801(19) Uani 1.000000 . . .
H13 H 0.6415(6) 0.6579(7) 0.1722(5) 0.096(2) Uiso 1.000000 R . .
C24 C 0.0375(5) 0.7291(5) 0.2493(3) 0.0537(13) Uani 1.000000 . . .
C25 C 0.1625(5) 0.7317(5) 0.2308(3) 0.0487(12) Uani 1.000000 . . .
H25 H 0.2213(5) 0.8086(5) 0.2488(3) 0.0585(14) Uiso 1.000000 R . .
C26 C 0.1981(5) 0.6156(5) 0.1845(3) 0.0459(11) Uani 1.000000 . . .
H26 H 0.2815(5) 0.6179(5) 0.1752(3) 0.0551(13) Uiso 1.000000 R . .
C27 C 0.1110(5) 0.4973(5) 0.1523(3) 0.0479(11) Uani 1.000000 . . .
C28 C -0.0136(5) 0.4972(5) 0.1737(3) 0.0501(12) Uani 1.000000 . . .
H28 H -0.0731(5) 0.4207(5) 0.1551(3) 0.0601(14) Uiso 1.000000 R . .
C29 C -0.0484(5) 0.6102(6) 0.2222(4) 0.0554(13) Uani 1.000000 . . .
H29 H -0.1299(5) 0.6069(6) 0.2370(4) 0.0665(16) Uiso 1.000000 R . .
C30 C 0.0009(7) 0.8497(6) 0.3028(5) 0.082(2) Uani 1.000000 . . .
H30a H -0.071(3) 0.8304(8) 0.332(3) 0.123(3) Uiso 1.000000 GR . .
H30b H 0.0694(18) 0.905(2) 0.348(2) 0.123(3) Uiso 1.000000 GR . .
H30c H -0.019(5) 0.891(2) 0.2626(7) 0.123(3) Uiso 1.000000 GR . .
C31 C 0.1448(6) 0.3752(5) 0.0936(4) 0.0611(14) Uani 1.000000 . . .
H31 H 0.0929(6) 0.3045(5) 0.1058(4) 0.0734(17) Uiso 1.000000 R . .
C32 C 0.2796(7) 0.3727(7) 0.1109(5) 0.087(2) Uani 1.000000 . . .
H32a H 0.2962(7) 0.3710(7) 0.1705(5) 0.131(3) Uiso 1.000000 . . .
H32b H 0.2967(7) 0.2984(7) 0.0665(5) 0.131(3) Uiso 1.000000 . . .
H32c H 0.3323(7) 0.4472(7) 0.1067(5) 0.131(3) Uiso 1.000000 . . .
C33 C 0.1100(8) 0.3575(7) -0.0053(4) 0.082(2) Uani 1.000000 . . .
H33a H 0.1688(8) 0.4176(7) -0.0215(4) 0.123(3) Uiso 1.000000 . . .
H33b H 0.1122(8) 0.2729(7) -0.0437(4) 0.123(3) Uiso 1.000000 . . .
H33c H 0.0272(8) 0.3708(7) -0.0130(4) 0.123(3) Uiso 1.000000 . . .
N2 N -0.2560(7) 0.2391(8) -0.0229(5) 0.099(2) Uani 1.000000 D U .
C34 C -0.3009(16) 0.3076(15) -0.0093(11) 0.094(3) Uani 0.510(9) D U 1
C35 C -0.3895(12) 0.3960(10) 0.0106(7) 0.072(3) Uani 0.510(9) D U 1
H35a H -0.394(7) 0.429(7) -0.037(3) 0.108(5) Uiso 0.510(9) GR . 1
H35b H -0.471(2) 0.350(2) 0.014(6) 0.108(5) Uiso 0.510(9) GR . 1
H35c H -0.359(5) 0.465(5) 0.067(3) 0.108(5) Uiso 0.510(9) GR . 1
C34A C -0.2855(17) 0.1614(15) -0.0022(12) 0.100(3) Uani 0.490(9) D U 2
C35A C -0.3520(14) 0.0377(12) -0.0014(10) 0.084(4) Uani 0.490(9) D U 2
H35d H -0.331(8) 0.032(4) 0.056(3) 0.127(6) Uiso 0.490(9) GR . 2
H35e H -0.4408(14) 0.030(4) -0.011(7) 0.127(6) Uiso 0.490(9) GR . 2
H35f H -0.328(8) -0.0291(12) -0.049(5) 0.127(6) Uiso 0.490(9) GR . 2
C21 C 0.2403(7) 1.0342(7) 0.5469(5) 0.0817(19) Uani 1.000000 . . .
H21 H 0.1940(7) 1.0352(7) 0.5948(5) 0.098(2) Uiso 1.000000 R . .
C22 C 0.2856(6) 0.9302(5) 0.5030(4) 0.0653(15) Uani 1.000000 . . .
H22 H 0.2719(6) 0.8616(5) 0.5223(4) 0.0784(18) Uiso 1.000000 R . .
C23 C 0.3528(5) 0.9261(5) 0.4291(4) 0.0527(12) Uani 1.000000 . . .
C9 C 0.3780(5) 0.7047(5) 0.4055(4) 0.0508(12) Uani 1.000000 . . .
H9 H 0.4416(5) 0.7008(5) 0.4446(4) 0.0610(14) Uiso 1.000000 R . .
C14 C 0.6363(7) 0.8363(8) 0.1796(6) 0.093(2) Uani 1.000000 . . .
H14 H 0.6902(7) 0.8405(8) 0.1366(6) 0.112(3) Uiso 1.000000 R . .
C15 C 0.5844(7) 0.9365(7) 0.2220(5) 0.083(2) Uani 1.000000 . . .
H15 H 0.6033(7) 1.0090(7) 0.2074(5) 0.099(2) Uiso 1.000000 R . .
C16 C 0.5025(6) 0.9317(5) 0.2879(4) 0.0627(15) Uani 1.000000 . . .
C17 C 0.4486(6) 1.0354(6) 0.3336(5) 0.0675(16) Uani 1.000000 . . .
H17 H 0.4622(6) 1.1059(6) 0.3164(5) 0.0810(19) Uiso 1.000000 R . .
C18 C 0.3776(5) 1.0342(5) 0.4017(4) 0.0593(14) Uani 1.000000 . . .
C19 C 0.3287(6) 1.1409(6) 0.4500(5) 0.0713(17) Uani 1.000000 . . .
H19 H 0.3424(6) 1.2114(6) 0.4329(5) 0.086(2) Uiso 1.000000 R . .
C20 C 0.2632(7) 1.1412(6) 0.5198(5) 0.085(2) Uani 1.000000 . . .
H20 H 0.2327(7) 1.2120(6) 0.5507(5) 0.102(3) Uiso 1.000000 R . .
C2 C -0.0597(7) 0.1563(6) 0.1950(5) 0.0761(18) Uani 1.000000 . . .
H2 H -0.1351(7) 0.1819(6) 0.1984(5) 0.091(2) Uiso 1.000000 R . .

loop_
_atom_site_aniso_label
_atom_site_aniso_U_11
_atom_site_aniso_U_22
_atom_site_aniso_U_33
_atom_site_aniso_U_12
_atom_site_aniso_U_13
_atom_site_aniso_U_23
Te1 0.04143(19) 0.0535(2) 0.04570(19) 0.00834(14) 0.00936(14) 0.02735(15)
Ru1 0.0328(2) 0.0471(2) 0.0342(2) 0.01050(15) 0.00695(14) 0.02077(16)
Cl1 0.0535(7) 0.0613(7) 0.0453(6) 0.0192(6) 0.0180(5) 0.0222(6)
P1 0.0510(9) 0.0606(9) 0.0851(11) 0.0152(7) -0.0001(8) 0.0252(8)
F1 0.073(5) 0.113(6) 0.124(6) 0.028(4) -0.001(4) 0.069(4)
F2 0.112(7) 0.102(6) 0.153(8) 0.029(5) -0.037(5) 0.067(5)
F3 0.123(7) 0.067(4) 0.083(5) -0.002(4) 0.003(4) 0.016(3)
F4 0.116(6) 0.133(6) 0.140(6) 0.062(4) 0.066(5) 0.062(4)
F5 0.144(8) 0.090(5) 0.129(7) 0.009(5) -0.009(5) 0.019(4)
F6 0.076(5) 0.181(8) 0.152(6) 0.009(4) 0.040(4) 0.099(5)
F2A 0.115(8) 0.098(6) 0.094(6) 0.028(5) 0.015(5) 0.048(4)
F1A 0.137(9) 0.092(6) 0.106(7) 0.033(5) 0.008(5) 0.056(4)
F5A 0.168(9) 0.102(6) 0.121(7) 0.078(5) 0.046(5) 0.032(4)
F3A 0.113(8) 0.109(7) 0.138(7) 0.061(5) 0.065(5) 0.046(4)
F6A 0.082(6) 0.118(7) 0.163(8) -0.000(4) -0.022(5) 0.059(5)
F4A 0.061(5) 0.123(7) 0.141(7) -0.018(4) 0.003(4) 0.067(5)
N1 0.0311(19) 0.051(2) 0.038(2) 0.0127(17) 0.0075(15) 0.0207(17)
C1 0.069(4) 0.045(3) 0.048(3) 0.007(3) 0.006(3) 0.021(2)
C3 0.106(7) 0.068(5) 0.083(5) -0.016(4) -0.004(4) 0.008(4)
C4 0.116(7) 0.064(4) 0.081(5) 0.012(4) 0.017(5) 0.011(4)
C5 0.112(6) 0.071(4) 0.087(5) 0.033(4) 0.018(5) 0.018(4)
C6 0.085(5) 0.057(3) 0.063(4) 0.019(3) 0.003(3) 0.016(3)
C7 0.055(3) 0.055(3) 0.041(3) 0.015(2) 0.005(2) 0.025(2)
C8 0.038(3) 0.049(3) 0.057(3) 0.014(2) 0.006(2) 0.026(2)
C10 0.039(3) 0.047(3) 0.066(3) 0.004(2) -0.006(2) 0.021(2)
C11 0.046(3) 0.044(3) 0.064(3) 0.003(2) 0.001(2) 0.019(2)
C12 0.051(3) 0.057(3) 0.083(4) 0.013(3) 0.010(3) 0.025(3)
C13 0.071(4) 0.078(5) 0.094(5) 0.025(4) 0.020(4) 0.030(4)
C24 0.063(3) 0.070(3) 0.047(3) 0.029(3) 0.009(2) 0.037(3)
C25 0.056(3) 0.064(3) 0.044(3) 0.022(3) 0.013(2) 0.036(2)
C26 0.045(3) 0.060(3) 0.039(2) 0.010(2) 0.008(2) 0.027(2)
C27 0.051(3) 0.060(3) 0.037(2) 0.013(2) 0.004(2) 0.023(2)
C28 0.042(3) 0.066(3) 0.041(3) -0.005(2) -0.008(2) 0.029(2)
C29 0.039(3) 0.090(4) 0.054(3) 0.020(3) 0.005(2) 0.044(3)
C30 0.103(5) 0.085(5) 0.093(5) 0.060(4) 0.036(4) 0.050(4)
C31 0.076(4) 0.057(3) 0.047(3) 0.016(3) 0.008(3) 0.014(2)
C32 0.099(6) 0.086(5) 0.084(5) 0.046(4) 0.021(4) 0.024(4)
C33 0.120(6) 0.083(5) 0.041(3) 0.031(4) 0.013(3) 0.015(3)
N2 0.099(5) 0.111(6) 0.092(4) 0.019(3) 0.051(3) 0.041(3)
C34 0.104(7) 0.104(7) 0.082(5) 0.007(4) 0.045(4) 0.051(4)
C35 0.116(8) 0.054(6) 0.046(5) -0.010(4) 0.038(5) 0.031(4)
C34A 0.099(6) 0.113(7) 0.103(6) 0.036(4) 0.050(4) 0.046(4)
C35A 0.081(8) 0.092(8) 0.096(8) 0.035(5) 0.051(5) 0.041(5)
C21 0.079(5) 0.083(5) 0.076(5) 0.034(4) 0.016(4) 0.012(4)
C22 0.058(3) 0.054(3) 0.072(4) 0.009(3) -0.004(3) 0.011(3)
C23 0.042(3) 0.048(3) 0.062(3) 0.009(2) -0.003(2) 0.014(2)
C9 0.038(3) 0.056(3) 0.056(3) 0.011(2) -0.003(2) 0.019(2)
C14 0.075(5) 0.103(6) 0.108(6) 0.016(4) 0.034(4) 0.045(5)
C15 0.086(5) 0.077(5) 0.092(5) 0.009(4) 0.020(4) 0.044(4)
C16 0.058(3) 0.049(3) 0.081(4) 0.007(3) 0.004(3) 0.027(3)
C17 0.066(4) 0.055(3) 0.085(4) 0.007(3) -0.005(3) 0.035(3)
C18 0.052(3) 0.043(3) 0.077(4) 0.011(2) -0.015(3) 0.018(3)
C19 0.071(4) 0.054(3) 0.085(5) 0.022(3) -0.014(4) 0.018(3)
C20 0.087(5) 0.061(4) 0.093(5) 0.038(4) -0.008(4) 0.000(4)
C2 0.071(4) 0.064(4) 0.080(4) -0.008(3) 0.001(3) 0.024(3)

loop_
_atom_type_symbol
_atom_type_scat_dispersion_real
_atom_type_scat_dispersion_imag
_atom_type_scat_Cromer_Mann_a1
_atom_type_scat_Cromer_Mann_a2
_atom_type_scat_Cromer_Mann_a3
_atom_type_scat_Cromer_Mann_a4
_atom_type_scat_Cromer_Mann_b1
_atom_type_scat_Cromer_Mann_b2
_atom_type_scat_Cromer_Mann_b3
_atom_type_scat_Cromer_Mann_b4
_atom_type_scat_Cromer_Mann_c
_atom_type_scat_source
_atom_type_scat_dispersion_source
C 0.00347 0.00161 2.31000 1.02000 1.58860 0.86500 20.84390 10.20750 0.56870 51.65120 0.21560 'International Tables Volume C Table 6.1.1.4 (pp. 500-502)' 'Henke, Gullikson and Davis, At. Data and Nucl. Data Tables, 1993, 54, 2'
Cl 0.14873 0.16029 11.46040 7.19640 6.25560 1.64550 0.01040 1.16620 18.51940 47.77840 -9.55740 'International Tables Volume C Table 6.1.1.4 (pp. 500-502)' 'Henke, Gullikson and Davis, At. Data and Nucl. Data Tables, 1993, 54, 2'
F 0.01794 0.01033 3.53920 2.64120 1.51700 1.02430 10.28250 4.29440 0.26150 26.14760 0.27760 'International Tables Volume C Table 6.1.1.4 (pp. 500-502)' 'Henke, Gullikson and Davis, At. Data and Nucl. Data Tables, 1993, 54, 2'
H 0.00000 0.00000 0.49300 0.32291 0.14019 0.04081 10.51090 26.12570 3.14236 57.79970 0.00304 'International Tables Volume C Table 6.1.1.4 (pp. 500-502)' 'Henke, Gullikson and Davis, At. Data and Nucl. Data Tables, 1993, 54, 2'
N 0.00653 0.00323 12.21260 3.13220 2.01250 1.16630 0.00570 9.89330 28.99750 0.58260 -11.52900 'International Tables Volume C Table 6.1.1.4 (pp. 500-502)' 'Henke, Gullikson and Davis, At. Data and Nucl. Data Tables, 1993, 54, 2'
P 0.10434 0.09671 6.43450 4.17910 1.78000 1.49080 1.90670 27.15700 0.52600 68.16450 1.11490 'International Tables Volume C Table 6.1.1.4 (pp. 500-502)' 'Henke, Gullikson and Davis, At. Data and Nucl. Data Tables, 1993, 54, 2'
Ru -1.23940 0.83517 19.26740 12.91820 4.86337 1.56756 0.80852 8.43467 24.79970 94.29280 5.37874 'International Tables Volume C Table 6.1.1.4 (pp. 500-502)' 'Henke, Gullikson and Davis, At. Data and Nucl. Data Tables, 1993, 54, 2'
Te -0.41596 1.76393 19.96440 19.01380 6.14487 2.52390 4.81742 0.42088 28.52840 70.84030 4.35200 'International Tables Volume C Table 6.1.1.4 (pp. 500-502)' 'Henke, Gullikson and Davis, At. Data and Nucl. Data Tables, 1993, 54, 2'

loop_
_geom_angle_atom_site_label_1
_geom_angle_atom_site_label_2
_geom_angle_atom_site_label_3
_geom_angle
_geom_angle_site_symmetry_1
_geom_angle_site_symmetry_3
_geom_angle_publ_flag
C1 Te1 Ru1 109.71(13) . . ?
C7 Te1 Ru1 90.92(13) . . ?
C7 Te1 C1 98.2(2) . . ?
Cl1 Ru1 Te1 75.40(3) . . ?
N1 Ru1 Te1 85.58(10) . . ?
N1 Ru1 Cl1 85.45(10) . . ?
C24 Ru1 Te1 139.13(15) . . ?
C24 Ru1 Cl1 89.19(14) . . ?
C24 Ru1 N1 131.40(18) . . ?
C25 Ru1 Te1 169.33(14) . . ?
C25 Ru1 Cl1 111.42(13) . . ?
C25 Ru1 N1 102.85(16) . . ?
C25 Ru1 C24 36.48(18) . . ?
C26 Ru1 Te1 136.54(13) . . ?
C26 Ru1 Cl1 148.04(13) . . ?
C26 Ru1 N1 94.71(16) . . ?
C26 Ru1 C24 66.84(18) . . ?
C26 Ru1 C25 37.40(17) . . ?
C27 Ru1 Te1 103.43(13) . . ?
C27 Ru1 Cl1 161.61(14) . . ?
C27 Ru1 N1 112.88(16) . . ?
C27 Ru1 C24 79.84(18) . . ?
C27 Ru1 C25 67.42(18) . . ?
C27 Ru1 C26 37.24(18) . . ?
C28 Ru1 Te1 90.18(13) . . ?
C28 Ru1 Cl1 124.13(15) . . ?
C28 Ru1 N1 147.94(18) . . ?
C28 Ru1 C24 67.4(2) . . ?
C28 Ru1 C25 79.20(19) . . ?
C28 Ru1 C26 67.23(18) . . ?
C28 Ru1 C27 37.76(19) . . ?
C29 Ru1 Te1 105.43(15) . . ?
C29 Ru1 Cl1 94.25(15) . . ?
C29 Ru1 N1 168.57(18) . . ?
C29 Ru1 C24 37.2(2) . . ?
C29 Ru1 C25 66.60(19) . . ?
C29 Ru1 C26 79.49(19) . . ?
C29 Ru1 C27 68.1(2) . . ?
C29 Ru1 C28 37.7(2) . . ?
F2 P1 F1 171.4(5) . . ?
F3 P1 F1 90.1(5) . . ?
F3 P1 F2 87.5(5) . . ?
F4 P1 F1 80.1(4) . . ?
F4 P1 F2 91.5(5) . . ?
F4 P1 F3 82.7(4) . . ?
F5 P1 F1 89.9(5) . . ?
F5 P1 F2 91.3(5) . . ?
F5 P1 F3 172.2(6) . . ?
F5 P1 F4 89.6(5) . . ?
F6 P1 F1 89.3(5) . . ?
F6 P1 F2 99.0(5) . . ?
F6 P1 F3 90.7(5) . . ?
F6 P1 F4 167.4(5) . . ?
F6 P1 F5 97.1(5) . . ?
F2A P1 F1 26.0(4) . . ?
F2A P1 F2 146.4(6) . . ?
F2A P1 F3 96.8(5) . . ?
F2A P1 F4 56.4(5) . . ?
F2A P1 F5 80.0(6) . . ?
F2A P1 F6 114.2(5) . . ?
F1A P1 F1 153.9(5) . . ?
F1A P1 F2 34.3(4) . . ?
F1A P1 F3 89.3(5) . . ?
F1A P1 F4 125.7(5) . . ?
F1A P1 F5 94.1(5) . . ?
F1A P1 F6 64.7(5) . . ?
F1A P1 F2A 173.9(6) . . ?
F5A P1 F1 70.5(5) . . ?
F5A P1 F2 112.4(6) . . ?
F5A P1 F3 41.8(4) . . ?
F5A P1 F4 114.2(5) . . ?
F5A P1 F5 144.8(7) . . ?
F5A P1 F6 55.2(5) . . ?
F5A P1 F2A 91.7(5) . . ?
F5A P1 F1A 92.2(5) . . ?
F3A P1 F1 108.6(5) . . ?
F3A P1 F2 68.0(5) . . ?
F3A P1 F3 135.3(5) . . ?
F3A P1 F4 62.2(4) . . ?
F3A P1 F5 37.8(4) . . ?
F3A P1 F6 128.4(5) . . ?
F3A P1 F2A 86.5(6) . . ?
F3A P1 F1A 89.8(5) . . ?
F3A P1 F5A 176.4(6) . . ?
F6A P1 F1 105.6(5) . . ?
F6A P1 F2 66.9(5) . . ?
F6A P1 F3 47.5(5) . . ?
F6A P1 F4 44.7(5) . . ?
F6A P1 F5 125.2(7) . . ?
F6A P1 F6 134.3(6) . . ?
F6A P1 F2A 91.7(6) . . ?
F6A P1 F1A 93.1(5) . . ?
F6A P1 F5A 88.9(6) . . ?
F6A P1 F3A 88.0(6) . . ?
F4A P1 F1 80.9(5) . . ?
F4A P1 F2 105.8(5) . . ?
F4A P1 F3 143.8(6) . . ?
F4A P1 F4 129.1(5) . . ?
F4A P1 F5 43.8(5) . . ?
F4A P1 F6 54.5(5) . . ?
F4A P1 F2A 90.3(6) . . ?
F4A P1 F1A 84.3(5) . . ?
F4A P1 F5A 102.8(6) . . ?
F4A P1 F3A 80.4(5) . . ?
F4A P1 F6A 168.1(6) . . ?
C8 N1 Ru1 117.8(3) . . ?
C9 N1 Ru1 128.1(3) . . ?
C9 N1 C8 114.1(4) . . ?
C6 C1 Te1 124.7(4) . . ?
C2 C1 Te1 115.8(5) . . ?
C2 C1 C6 119.4(6) . . ?
C4 C3 H3 119.4(5) . . ?
C2 C3 H3 119.4(5) . . ?
C2 C3 C4 121.3(7) . . ?
H4 C4 C3 120.0(5) . . ?
C5 C4 C3 119.9(7) . . ?
C5 C4 H4 120.0(5) . . ?
H5 C5 C4 120.0(5) . . ?
C6 C5 C4 120.1(8) . . ?
C6 C5 H5 120.0(5) . . ?
C5 C6 C1 120.6(7) . . ?
H6 C6 C1 119.7(3) . . ?
H6 C6 C5 119.7(5) . . ?
H7a C7 Te1 109.47(14) . . ?
H7b C7 Te1 109.47(13) . . ?
H7b C7 H7a 108.1 . . ?
C8 C7 Te1 110.8(3) . . ?
C8 C7 H7a 109.5(3) . . ?
C8 C7 H7b 109.5(3) . . ?
C7 C8 N1 114.2(4) . . ?
H8a C8 N1 108.7(2) . . ?
H8a C8 C7 108.7(3) . . ?
H8b C8 N1 108.7(2) . . ?
H8b C8 C7 108.7(3) . . ?
H8b C8 H8a 107.6 . . ?
C23 C10 C11 121.7(5) . . ?
C9 C10 C11 117.3(5) . . ?
C9 C10 C23 120.6(5) . . ?
C12 C11 C10 123.5(5) . . ?
C16 C11 C10 119.3(5) . . ?
C16 C11 C12 117.3(5) . . ?
H12 C12 C11 119.5(3) . . ?
C13 C12 C11 120.9(6) . . ?
C13 C12 H12 119.5(4) . . ?
H13 C13 C12 119.1(4) . . ?
C14 C13 C12 121.9(6) . . ?
C14 C13 H13 119.1(4) . . ?
C25 C24 Ru1 71.6(3) . . ?
C29 C24 Ru1 68.0(3) . . ?
C29 C24 C25 118.5(5) . . ?
C30 C24 Ru1 128.5(4) . . ?
C30 C24 C25 120.0(5) . . ?
C30 C24 C29 121.4(5) . . ?
C24 C25 Ru1 71.9(3) . . ?
H25 C25 Ru1 131.52(14) . . ?
H25 C25 C24 120.2(3) . . ?
C26 C25 Ru1 69.1(2) . . ?
C26 C25 C24 119.5(5) . . ?
C26 C25 H25 120.2(3) . . ?
C25 C26 Ru1 73.5(3) . . ?
H26 C26 Ru1 127.13(13) . . ?
H26 C26 C25 118.9(3) . . ?
C27 C26 Ru1 72.6(3) . . ?
C27 C26 C25 122.2(5) . . ?
C27 C26 H26 118.9(3) . . ?
C26 C27 Ru1 70.2(3) . . ?
C28 C27 Ru1 69.0(3) . . ?
C28 C27 C26 116.9(5) . . ?
C31 C27 Ru1 134.2(3) . . ?
C31 C27 C26 122.6(5) . . ?
C31 C27 C28 120.5(5) . . ?
C27 C28 Ru1 73.3(3) . . ?
H28 C28 Ru1 128.56(13) . . ?
H28 C28 C27 119.4(3) . . ?
C29 C28 Ru1 71.1(3) . . ?
C29 C28 C27 121.2(5) . . ?
C29 C28 H28 119.4(3) . . ?
C24 C29 Ru1 74.8(3) . . ?
C28 C29 Ru1 71.2(3) . . ?
C28 C29 C24 121.4(5) . . ?
H29 C29 Ru1 126.65(14) . . ?
H29 C29 C24 119.3(3) . . ?
H29 C29 C28 119.3(3) . . ?
H30a C30 C24 109.5 . . ?
H30b C30 C24 109.5 . . ?
H30b C30 H30a 109.5 . . ?
H30c C30 C24 109.5 . . ?
H30c C30 H30a 109.5 . . ?
H30c C30 H30b 109.5 . . ?
H31 C31 C27 108.2(3) . . ?
C32 C31 C27 114.1(5) . . ?
C32 C31 H31 108.2(4) . . ?
C33 C31 C27 107.3(5) . . ?
C33 C31 H31 108.2(4) . . ?
C33 C31 C32 110.8(5) . . ?
H32a C32 C31 109.5 . . ?
H32b C32 C31 109.5 . . ?
H32b C32 H32a 109.5 . . ?
H32c C32 C31 109.5 . . ?
H32c C32 H32a 109.5 . . ?
H32c C32 H32b 109.5 . . ?
H33a C33 C31 109.5 . . ?
H33b C33 C31 109.5 . . ?
H33b C33 H33a 109.5 . . ?
H33c C33 C31 109.5 . . ?
H33c C33 H33a 109.5 . . ?
H33c C33 H33b 109.5 . . ?
C34A N2 C34 120.7(14) . . ?
C35 C34 N2 170.3(17) . . ?
H35a C35 C34 109.5 . . ?
H35b C35 C34 109.5 . . ?
H35b C35 H35a 109.5 . . ?
H35c C35 C34 109.5 . . ?
H35c C35 H35a 109.5 . . ?
H35c C35 H35b 109.5 . . ?
C35A C34A N2 162(2) . . ?
H35d C35A C34A 109.5 . . ?
H35e C35A C34A 109.5 . . ?
H35e C35A H35d 109.5 . . ?
H35f C35A C34A 109.5 . . ?
H35f C35A H35d 109.5 . . ?
H35f C35A H35e 109.5 . . ?
C22 C21 H21 119.8(4) . . ?
C20 C21 H21 119.8(4) . . ?
C20 C21 C22 120.5(7) . . ?
H22 C22 C21 119.8(4) . . ?
C23 C22 C21 120.4(6) . . ?
C23 C22 H22 119.8(3) . . ?
C22 C23 C10 122.5(5) . . ?
C18 C23 C10 117.9(5) . . ?
C18 C23 C22 119.6(5) . . ?
C10 C9 N1 127.1(4) . . ?
H9 C9 N1 116.4(3) . . ?
H9 C9 C10 116.4(3) . . ?
H14 C14 C13 120.4(4) . . ?
C15 C14 C13 119.3(7) . . ?
C15 C14 H14 120.4(4) . . ?
H15 C15 C14 119.5(4) . . ?
C16 C15 C14 121.0(6) . . ?
C16 C15 H15 119.5(4) . . ?
C15 C16 C11 119.6(6) . . ?
C17 C16 C11 118.4(6) . . ?
C17 C16 C15 122.0(6) . . ?
H17 C17 C16 119.1(3) . . ?
C18 C17 C16 121.8(5) . . ?
C18 C17 H17 119.1(3) . . ?
C17 C18 C23 120.7(5) . . ?
C19 C18 C23 117.9(6) . . ?
C19 C18 C17 121.4(6) . . ?
H19 C19 C18 119.5(4) . . ?
C20 C19 C18 121.1(6) . . ?
C20 C19 H19 119.5(4) . . ?
C19 C20 C21 120.5(6) . . ?
H20 C20 C21 119.7(4) . . ?
H20 C20 C19 119.7(4) . . ?
C3 C2 C1 118.6(7) . . ?
H2 C2 C1 120.7(4) . . ?
H2 C2 C3 120.7(5) . . ?

loop_
_geom_bond_atom_site_label_1
_geom_bond_atom_site_label_2
_geom_bond_distance
_geom_bond_site_symmetry_2
_geom_bond_publ_flag
Te1 Ru1 2.6348(5) . ?
Te1 C1 2.135(5) . ?
Te1 C7 2.128(5) . ?
Ru1 Cl1 2.4071(12) . ?
Ru1 N1 2.157(4) . ?
Ru1 C24 2.256(5) . ?
Ru1 C25 2.253(4) . ?
Ru1 C26 2.194(4) . ?
Ru1 C27 2.226(5) . ?
Ru1 C28 2.169(5) . ?
Ru1 C29 2.167(5) . ?
P1 F1 1.613(6) . ?
P1 F2 1.487(6) . ?
P1 F3 1.603(6) . ?
P1 F4 1.654(6) . ?
P1 F5 1.523(7) . ?
P1 F6 1.539(6) . ?
P1 F2A 1.496(7) . ?
P1 F1A 1.640(7) . ?
P1 F5A 1.512(7) . ?
P1 F3A 1.606(7) . ?
P1 F6A 1.537(7) . ?
P1 F4A 1.605(7) . ?
N1 C8 1.499(5) . ?
N1 C9 1.277(6) . ?
C1 C6 1.361(8) . ?
C1 C2 1.378(8) . ?
C3 H3 0.9300 . ?
C3 C4 1.349(11) . ?
C3 C2 1.393(10) . ?
C4 H4 0.9300 . ?
C4 C5 1.346(11) . ?
C5 H5 0.9300 . ?
C5 C6 1.387(9) . ?
C6 H6 0.9300 . ?
C7 H7a 0.9700 . ?
C7 H7b 0.9700 . ?
C7 C8 1.498(6) . ?
C8 H8a 0.9700 . ?
C8 H8b 0.9700 . ?
C10 C11 1.394(8) . ?
C10 C23 1.416(7) . ?
C10 C9 1.486(7) . ?
C11 C12 1.430(8) . ?
C11 C16 1.438(7) . ?
C12 H12 0.9300 . ?
C12 C13 1.349(9) . ?
C13 H13 0.9300 . ?
C13 C14 1.410(10) . ?
C24 C25 1.411(7) . ?
C24 C29 1.414(8) . ?
C24 C30 1.500(8) . ?
C25 H25 0.9300 . ?
C25 C26 1.427(7) . ?
C26 H26 0.9300 . ?
C26 C27 1.412(7) . ?
C27 C28 1.423(7) . ?
C27 C31 1.522(7) . ?
C28 H28 0.9300 . ?
C28 C29 1.402(8) . ?
C29 H29 0.9300 . ?
C30 H30a 0.9600 . ?
C30 H30b 0.9600 . ?
C30 H30c 0.9600 . ?
C31 H31 0.9800 . ?
C31 C32 1.499(9) . ?
C31 C33 1.526(8) . ?
C32 H32a 0.9600 . ?
C32 H32b 0.9600 . ?
C32 H32c 0.9600 . ?
C33 H33a 0.9600 . ?
C33 H33b 0.9600 . ?
C33 H33c 0.9600 . ?
N2 C34 0.979(13) . ?
N2 C34A 1.054(13) . ?
C34 C35 1.510(16) . ?
C35 H35a 0.9600 . ?
C35 H35b 0.9600 . ?
C35 H35c 0.9600 . ?
C34A C35A 1.472(16) . ?
C35A H35d 0.9600 . ?
C35A H35e 0.9600 . ?
C35A H35f 0.9600 . ?
C21 H21 0.9300 . ?
C21 C22 1.363(8) . ?
C21 C20 1.421(10) . ?
C22 H22 0.9300 . ?
C22 C23 1.402(8) . ?
C23 C18 1.436(7) . ?
C9 H9 0.9300 . ?
C14 H14 0.9300 . ?
C14 C15 1.367(10) . ?
C15 H15 0.9300 . ?
C15 C16 1.414(9) . ?
C16 C17 1.422(8) . ?
C17 H17 0.9300 . ?
C17 C18 1.360(9) . ?
C18 C19 1.425(8) . ?
C19 H19 0.9300 . ?
C19 C20 1.344(10) . ?
C20 H20 0.9300 . ?
C2 H2 0.9300 . ?

loop_
_geom_torsion_atom_site_label_1
_geom_torsion_atom_site_label_2
_geom_torsion_atom_site_label_3
_geom_torsion_atom_site_label_4
_geom_torsion
_geom_torsion_site_symmetry_1
_geom_torsion_site_symmetry_2
_geom_torsion_site_symmetry_3
_geom_torsion_site_symmetry_4
_geom_torsion_publ_flag
Te1 C1 C6 C5 -178.6(5) . . . . ?
Te1 C1 C2 C3 178.0(5) . . . . ?
Te1 C7 C8 N1 52.1(3) . . . . ?
Ru1 N1 C8 C7 -46.6(3) . . . . ?
Ru1 N1 C9 C10 -6.6(5) . . . . ?
Ru1 C24 C25 C26 51.9(3) . . . . ?
Ru1 C24 C29 C28 -56.2(3) . . . . ?
Ru1 C25 C24 C29 -50.9(3) . . . . ?
Ru1 C25 C24 C30 124.5(3) . . . . ?
Ru1 C25 C26 C27 56.2(3) . . . . ?
Ru1 C26 C25 C24 -53.2(3) . . . . ?
Ru1 C26 C27 C28 52.3(3) . . . . ?
Ru1 C26 C27 C31 -130.5(3) . . . . ?
Ru1 C27 C26 C25 -56.7(3) . . . . ?
Ru1 C27 C28 C29 54.7(3) . . . . ?
Ru1 C27 C31 C32 -63.7(6) . . . . ?
Ru1 C27 C31 C33 173.1(6) . . . . ?
Ru1 C28 C27 C26 -52.9(3) . . . . ?
Ru1 C28 C27 C31 129.8(3) . . . . ?
Ru1 C28 C29 C24 57.9(3) . . . . ?
Ru1 C29 C24 C25 52.7(3) . . . . ?
Ru1 C29 C24 C30 -122.7(3) . . . . ?
Ru1 C29 C28 C27 -55.7(3) . . . . ?
N1 C9 C10 C11 -100.2(6) . . . . ?
N1 C9 C10 C23 86.6(6) . . . . ?
C1 C6 C5 C4 0.4(8) . . . . ?
C1 C2 C3 C4 0.9(8) . . . . ?
C3 C4 C5 C6 -1.0(9) . . . . ?
C10 C11 C12 C13 -178.1(6) . . . . ?
C10 C11 C16 C15 177.4(6) . . . . ?
C10 C11 C16 C17 -0.7(6) . . . . ?
C10 C23 C22 C21 -178.1(6) . . . . ?
C10 C23 C18 C17 -3.5(6) . . . . ?
C10 C23 C18 C19 178.4(5) . . . . ?
C11 C12 C13 C14 0.2(7) . . . . ?
C11 C16 C15 C14 1.3(7) . . . . ?
C11 C16 C17 C18 3.2(6) . . . . ?
C12 C13 C14 C15 -1.0(9) . . . . ?
C13 C14 C15 C16 0.2(9) . . . . ?
C24 C25 C26 C27 3.0(5) . . . . ?
C24 C29 C28 C27 2.1(5) . . . . ?
C25 C26 C27 C28 -4.3(5) . . . . ?
C25 C26 C27 C31 172.8(4) . . . . ?
C26 C27 C28 C29 1.8(5) . . . . ?
C26 C27 C31 C32 29.7(6) . . . . ?
C26 C27 C31 C33 -93.4(5) . . . . ?
C21 C22 C23 C18 2.2(7) . . . . ?
C21 C20 C19 C18 -0.4(8) . . . . ?
C22 C23 C18 C17 176.2(5) . . . . ?
C22 C23 C18 C19 -1.9(6) . . . . ?
C23 C18 C17 C16 -1.0(6) . . . . ?
C23 C18 C19 C20 1.0(6) . . . . ?
C14 C15 C16 C17 179.3(7) . . . . ?
C15 C16 C17 C18 -174.9(6) . . . . ?
C16 C17 C18 C19 177.0(6) . . . . ?
C17 C18 C19 C20 -177.1(6) . . . . ?

loop_
_restr_equal_distance_atom_site_label_1
_restr_equal_distance_atom_site_label_2
_restr_equal_distance_site_symmetry_2
_restr_equal_distance_class_id
P1 F1 1 3
P1 F1 1 3
P1 F2 1 11
P1 F2 1 11
P1 F3 1 8
P1 F3 1 8
P1 F4 1 4
P1 F4 1 4
P1 F5 1 1
P1 F5 1 1
P1 F6 1 7
P1 F6 1 7
P1 F2A 1 5
P1 F2A 1 5
P1 F1A 1 12
P1 F1A 1 12
P1 F5A 1 9
P1 F5A 1 9
P1 F3A 1 6
P1 F3A 1 6
P1 F6A 1 2
P1 F6A 1 2
P1 F4A 1 10
P1 F4A 1 10
F1 F2 1 37
F1 F2 1 37
F1 F3 1 16
F1 F3 1 16
F1 F4 1 60
F1 F4 1 60
F1 F5 1 39
F1 F5 1 39
F1 F6 1 15
F1 F6 1 15
F1 F2A 1 62
F1 F2A 1 62
F1 F1A 1 43
F1 F1A 1 43
F1 F5A 1 17
F1 F5A 1 17
F1 F3A 1 64
F1 F3A 1 64
F1 F6A 1 40
F1 F6A 1 40
F1 F4A 1 21
F1 F4A 1 21
F2 F3 1 38
F2 F3 1 38
F2 F4 1 19
F2 F4 1 19
F2 F5 1 65
F2 F5 1 65
F2 F6 1 42
F2 F6 1 42
F2 F2A 1 22
F2 F2A 1 22
F2 F1A 1 63
F2 F1A 1 63
F2 F5A 1 45
F2 F5A 1 45
F2 F3A 1 20
F2 F3A 1 20
F2 F6A 1 66
F2 F6A 1 66
F2 F4A 1 48
F2 F4A 1 48
F3 F4 1 55
F3 F4 1 55
F3 F5 1 34
F3 F5 1 34
F3 F6 1 76
F3 F6 1 76
F3 F2A 1 58
F3 F2A 1 58
F3 F1A 1 32
F3 F1A 1 32
F3 F5A 1 13
F3 F5A 1 13
F3 F3A 1 56
F3 F3A 1 56
F3 F6A 1 35
F3 F6A 1 35
F3 F4A 1 14
F3 F4A 1 14
F4 F5 1 77
F4 F5 1 77
F4 F6 1 54
F4 F6 1 54
F4 F2A 1 33
F4 F2A 1 33
F4 F1A 1 75
F4 F1A 1 75
F4 F5A 1 57
F4 F5A 1 57
F4 F3A 1 36
F4 F3A 1 36
F4 F6A 1 78
F4 F6A 1 78
F4 F4A 1 59
F4 F4A 1 59
F5 F6 1 23
F5 F6 1 23
F5 F2A 1 68
F5 F2A 1 68
F5 F1A 1 46
F5 F1A 1 46
F5 F5A 1 25
F5 F5A 1 25
F5 F3A 1 71
F5 F3A 1 71
F5 F6A 1 49
F5 F6A 1 49
F5 F4A 1 27
F5 F4A 1 27
F6 F2A 1 47
F6 F2A 1 47
F6 F1A 1 26
F6 F1A 1 26
F6 F5A 1 67
F6 F5A 1 67
F6 F3A 1 51
F6 F3A 1 51
F6 F6A 1 24
F6 F6A 1 24
F6 F4A 1 70
F6 F4A 1 70
F2A F1A 1 50
F2A F1A 1 50
F2A F5A 1 28
F2A F5A 1 28
F2A F3A 1 69
F2A F3A 1 69
F2A F6A 1 52
F2A F6A 1 52
F2A F4A 1 30
F2A F4A 1 30
F1A F5A 1 72
F1A F5A 1 72
F1A F3A 1 53
F1A F3A 1 53
F1A F6A 1 29
F1A F6A 1 29
F1A F4A 1 73
F1A F4A 1 73
F5A F3A 1 18
F5A F3A 1 18
F5A F6A 1 61
F5A F6A 1 61
F5A F4A 1 41
F5A F4A 1 41
F3A F6A 1 31
F3A F6A 1 31
F3A F4A 1 74
F3A F4A 1 74
F6A F4A 1 44
F6A F4A 1 44
N2 C34 1 82
N2 C34 1 82
N2 C35 1 83
N2 C35 1 83
N2 C34A 1 81
N2 C34A 1 81
N2 C35A 1 85
N2 C35A 1 85
C34 C35 1 80
C34 C35 1 80
C34 C34A 1 84
C34 C34A 1 84
C34A C35A 1 79
C34A C35A 1 79

loop_
_restr_equal_distance_class_class_id
_restr_equal_distance_class_target_weight_param
_restr_equal_distance_class_average
_restr_equal_distance_class_esd
_restr_equal_distance_class_diff_max
1 0.0100 1.5234 0.0000 0.0000
2 0.0100 1.5366 0.0000 0.0000
3 0.0100 1.6125 0.0000 0.0000
4 0.0100 1.6537 0.0000 0.0000
5 0.0100 1.4962 0.0000 0.0000
6 0.0100 1.6062 0.0000 0.0000
7 0.0100 1.5388 0.0000 0.0000
8 0.0100 1.6033 0.0000 0.0000
9 0.0100 1.5117 0.0000 0.0000
10 0.0100 1.6050 0.0000 0.0000
11 0.0100 1.4868 0.0000 0.0000
12 0.0100 1.6398 0.0000 0.0000
13 0.0200 1.1141 0.0000 0.0000
14 0.0200 3.0495 0.0000 0.0000
15 0.0200 2.2148 0.0000 0.0000
16 0.0200 2.2764 0.0000 0.0000
17 0.0200 1.8045 0.0000 0.0000
18 0.0200 3.1164 0.0000 0.0000
19 0.0200 2.2524 0.0000 0.0000
20 0.0200 1.7319 0.0000 0.0000
21 0.0200 2.0868 0.0000 0.0000
22 0.0200 2.8558 0.0000 0.0000
23 0.0200 2.2953 0.0000 0.0000
24 0.0200 2.8341 0.0000 0.0000
25 0.0200 2.8930 0.0000 0.0000
26 0.0200 1.7022 0.0000 0.0000
27 0.0200 1.1682 0.0000 0.0000
28 0.0200 2.1588 0.0000 0.0000
29 0.0200 2.3065 0.0000 0.0000
30 0.0200 2.1991 0.0000 0.0000
31 0.0200 2.1835 0.0000 0.0000
32 0.0200 2.2784 0.0000 0.0000
33 0.0200 1.4943 0.0000 0.0000
34 0.0200 3.1195 0.0000 0.0000
35 0.0200 1.2661 0.0000 0.0000
36 0.0200 1.6852 0.0000 0.0000
37 0.0200 3.0907 0.0000 0.0000
38 0.0200 2.1380 0.0000 0.0000
39 0.0200 2.2172 0.0000 0.0000
40 0.0200 2.5083 0.0000 0.0000
41 0.0200 2.4363 0.0000 0.0000
42 0.0200 2.3001 0.0000 0.0000
43 0.0200 3.1685 0.0000 0.0000
44 0.0200 3.1246 0.0000 0.0000
45 0.0200 2.4920 0.0000 0.0000
46 0.0200 2.3164 0.0000 0.0000
47 0.0200 2.5489 0.0000 0.0000
48 0.0200 2.4667 0.0000 0.0000
49 0.0200 2.7164 0.0000 0.0000
50 0.0200 3.1316 0.0000 0.0000
51 0.0200 2.8317 0.0000 0.0000
52 0.0200 2.1754 0.0000 0.0000
53 0.0200 2.2909 0.0000 0.0000
54 0.0200 3.1732 0.0000 0.0000
55 0.0200 2.1529 0.0000 0.0000
56 0.0200 2.9687 0.0000 0.0000
57 0.0200 2.6587 0.0000 0.0000
58 0.0200 2.3189 0.0000 0.0000
59 0.0200 2.9428 0.0000 0.0000
60 0.0200 2.1010 0.0000 0.0000
61 0.0200 2.1354 0.0000 0.0000
62 0.0200 0.7094 0.0000 0.0000
63 0.0200 0.9337 0.0000 0.0000
64 0.0200 2.6140 0.0000 0.0000
65 0.0200 2.1533 0.0000 0.0000
66 0.0200 1.6678 0.0000 0.0000
67 0.0200 1.4133 0.0000 0.0000
68 0.0200 1.9412 0.0000 0.0000
69 0.0200 2.1273 0.0000 0.0000
70 0.0200 1.4405 0.0000 0.0000
71 0.0200 1.0180 0.0000 0.0000
72 0.0200 2.2734 0.0000 0.0000
73 0.0200 2.1782 0.0000 0.0000
74 0.0200 2.0720 0.0000 0.0000
75 0.0200 2.9300 0.0000 0.0000
76 0.0200 2.2353 0.0000 0.0000
77 0.0200 2.2408 0.0000 0.0000
78 0.0200 1.2184 0.0000 0.0000
79 0.0200 1.4717 0.0000 0.0000
80 0.0200 1.5096 0.0000 0.0000
81 0.0200 1.0542 0.0000 0.0000
82 0.0200 0.9792 0.0000 0.0000
83 0.0200 2.4802 0.0000 0.0000
84 0.0200 1.7678 0.0000 0.0000
85 0.0200 2.4945 0.0000 0.0000

loop_
_restr_U_rigid_atom_site_label_1
_restr_U_rigid_atom_site_label_2
_restr_U_rigid_target_weight_param
_restr_U_rigid_U_parallel
_restr_U_rigid_diff
P1 F1 0.0500 0.0594 0.0032
P1 F2 0.0500 0.0518 0.0092
P1 F3 0.0500 0.0629 0.0036
P1 F4 0.0500 0.0781 -0.0064
P1 F5 0.0500 0.0770 -0.0192
P1 F6 0.0500 0.0682 0.0057
P1 F2A 0.0500 0.0772 0.0028
P1 F1A 0.0500 0.0736 0.0079
P1 F5A 0.0500 0.0638 0.0034
P1 F3A 0.0500 0.0655 0.0013
P1 F6A 0.0500 0.0642 -0.0203
P1 F4A 0.0500 0.0559 0.0005
F1 F2 0.0500 0.0522 0.0078
F1 F3 0.0500 0.0921 0.0039
F1 F4 0.0500 0.0809 -0.0272
F1 F5 0.0500 0.1000 -0.0214
F1 F6 0.0500 0.0914 0.0038
F1 F2A 0.0500 0.1034 -0.0124
F1 F1A 0.0500 0.0669 -0.0007
F1 F5A 0.0500 0.1220 -0.0058
F1 F3A 0.0500 0.0766 -0.0034
F1 F6A 0.0500 0.0700 -0.0182
F1 F4A 0.0500 0.0889 -0.0036
F2 F3 0.0500 0.0847 -0.0069
F2 F4 0.0500 0.1173 0.0067
F2 F5 0.0500 0.1044 -0.0182
F2 F6 0.0500 0.1033 -0.0000
F2 F2A 0.0500 0.0705 -0.0162
F2 F1A 0.0500 0.1562 0.0464
F2 F5A 0.0500 0.0763 0.0034
F2 F3A 0.0500 0.1450 0.0060
F2 F6A 0.0500 0.1057 -0.0125
F2 F4A 0.0500 0.0763 -0.0006
F3 F4 0.0500 0.0950 -0.0045
F3 F5 0.0500 0.0732 -0.0230
F3 F6 0.0500 0.0856 0.0006
F3 F2A 0.0500 0.0888 -0.0189
F3 F1A 0.0500 0.0758 0.0024
F3 F5A 0.0500 0.1459 -0.0478
F3 F3A 0.0500 0.0856 -0.0256
F3 F6A 0.0500 0.1402 -0.0407
F3 F4A 0.0500 0.0749 -0.0167
F4 F5 0.0500 0.1244 0.0250
F4 F6 0.0500 0.0679 0.0174
F4 F2A 0.0500 0.1131 0.0058
F4 F1A 0.0500 0.0964 0.0087
F4 F5A 0.0500 0.0802 -0.0254
F4 F3A 0.0500 0.1239 0.0151
F4 F6A 0.0500 0.1520 -0.0129
F4 F4A 0.0500 0.0796 0.0623
F5 F6 0.0500 0.1477 -0.0217
F5 F2A 0.0500 0.0974 0.0246
F5 F1A 0.0500 0.1147 0.0230
F5 F5A 0.0500 0.0891 0.0199
F5 F3A 0.0500 0.1283 0.0365
F5 F6A 0.0500 0.0898 0.0024
F5 F4A 0.0500 0.1388 0.0498
F6 F2A 0.0500 0.0822 -0.0075
F6 F1A 0.0500 0.1147 0.0244
F6 F5A 0.0500 0.1337 -0.0237
F6 F3A 0.0500 0.0896 0.0676
F6 F6A 0.0500 0.0782 -0.0432
F6 F4A 0.0500 0.1715 0.0341
F2A F1A 0.0500 0.0730 0.0039
F2A F5A 0.0500 0.0997 -0.0088
F2A F3A 0.0500 0.0890 -0.0050
F2A F6A 0.0500 0.0951 0.0120
F2A F4A 0.0500 0.0786 0.0196
F1A F5A 0.0500 0.0774 -0.0164
F1A F3A 0.0500 0.1087 0.0055
F1A F6A 0.0500 0.1073 -0.0215
F1A F4A 0.0500 0.1040 0.0039
F5A F3A 0.0500 0.0642 -0.0041
F5A F6A 0.0500 0.1203 -0.0058
F5A F4A 0.0500 0.1198 -0.0004
F3A F6A 0.0500 0.1246 0.0152
F3A F4A 0.0500 0.0809 -0.0119
F6A F4A 0.0500 0.0631 0.0231
N2 C34 0.0500 0.1206 -0.0105
N2 C35 0.0500 0.1164 -0.0068
N2 C34A 0.0500 0.0948 -0.0051
N2 C35A 0.0500 0.0871 0.0104
C34 C35 0.0500 0.1245 0.0021
C34 C34A 0.0500 0.1070 -0.0013
C34A C35A 0.0500 0.0944 0.0190

loop_
_restr_U_similar_atom_site_label_1
_restr_U_similar_atom_site_label_2
_restr_U_similar_weight_param
P1 F1 0.0200
P1 F2 0.0200
P1 F3 0.0200
P1 F4 0.0200
P1 F5 0.0200
P1 F6 0.0200
P1 F2A 0.0200
P1 F1A 0.0200
P1 F5A 0.0200
P1 F3A 0.0200
P1 F6A 0.0200
P1 F4A 0.0200
F1 F2A 0.0200
F2 F1A 0.0200
F3 F5A 0.0200
F3 F6A 0.0200
F4 F2A 0.0200
F4 F6A 0.0200
F5 F3A 0.0200
F5 F4A 0.0200
F6 F5A 0.0200
F6 F4A 0.0200
N2 C34 0.0100
N2 C34A 0.0100
C34 C35 0.0100
C34 C34A 0.0100
C34A C35A 0.0100
